data_2106705
loop_
_publ_author_name
'Lock, C.J.L.'
'Turner, G.'

_publ_section_title
;
 A reinvestigation of the crystal structure of potassium perrhenate
;
_journal_name_full 'Acta Crystallographica B (24,1968-38,1982)'
_journal_page_first 1764
_journal_page_last 1765
_journal_volume 31
_journal_year 1975
_chemical_formula_sum 'K O4 Re'
_chemical_name_systematic 'K Re O4'
_space_group_IT_number 88
_symmetry_space_group_name_Hall '-I 4ad'
_symmetry_space_group_name_H-M 'I 41/a :2'
_cell_angle_alpha 90
_cell_angle_beta 90
_cell_angle_gamma 90
_cell_formula_units_Z 4
_cell_length_a 5.66
_cell_length_b 5.66
_cell_length_c 12.677
_cell_volume 406.115
_citation_journal_id_ASTM ACBCAR
_cod_data_source_file Lock_ACBCAR_1975_46.cif
_cod_data_source_block K1O4Re1
_cod_original_cell_volume 406.1153
_cod_original_formula_sum 'K1 O4 Re1'
_cod_database_code 2106705

loop_
_symmetry_equiv_pos_as_xyz
x,y,z
-y+3/4,x+1/4,z+1/4
-x+1/2,-y,z+1/2
y+3/4,-x+3/4,z+3/4
-x,-y,-z
y-3/4,-x-1/4,-z-1/4
x-1/2,y,-z-1/2
-y-3/4,x-3/4,-z-3/4
x+1/2,y+1/2,z+1/2
-y+5/4,x+3/4,z+3/4
-x+1,-y+1/2,z+1
y+5/4,-x+5/4,z+5/4
-x+1/2,-y+1/2,-z+1/2
y-1/4,-x+1/4,-z+1/4
x,y+1/2,-z
-y-1/4,x-1/4,-z-1/4

loop_
_atom_site_label
_atom_site_type_symbol
_atom_site_fract_x
_atom_site_fract_y
_atom_site_fract_z
_atom_site_occupancy
_atom_site_U_iso_or_equiv
K1 K+1 0 0.25 0.625 1 0.0
O1 O-2 0.1177 0.0288 0.2022 1 0.0
Re1 Re+7 0 0.25 0.125 1 0.0
